data_1551591
loop_
_publ_author_name
'MIKURIYA, Masahiro'
'KUSUNOKI, Koji'
'KOTERA, Takanori'
'YOSHIOKA, Daisuke'
'OGASAWARA, Kazuyoshi'

_publ_section_title
;
 Synthesis, Crystal Structure, and DFT Calculation of a Dioxido-bridged
 Dinuclear Oxidomolybdenum(V) Complex with
 2-(2-Aminoethyl)aminoethanethiol
;
_journal_issue 0
_journal_name_full 'X-ray Structure Analysis Online'
_journal_page_first 37
_journal_paper_doi 10.2116/xraystruct.33.37
_journal_volume 33
_journal_year 2017
_chemical_formula_sum 'C8 H22 Mo2 N4 O4 S2'
_chemical_formula_weight 494.29
_space_group_crystal_system monoclinic
_space_group_IT_number 15
_space_group_name_Hall '-C 2yc'
_space_group_name_H-M_alt 'C 1 2/c 1'
_symmetry_space_group_name_Hall '-C 2yc'
_symmetry_space_group_name_H-M 'C 1 2/c 1'
_atom_sites_solution_hydrogens geom
_audit_creation_method SHELXL-2014/7
_cell_angle_alpha 90
_cell_angle_beta 100.091(4)
_cell_angle_gamma 90
_cell_formula_units_Z 4
_cell_length_a 13.975(3)
_cell_length_b 12.475(3)
_cell_length_c 12.158(3)
_cell_measurement_reflns_used 2384
_cell_measurement_temperature 293(2)
_cell_measurement_theta_max 28.456
_cell_measurement_theta_min 2.204
_cell_volume 2086.8(8)
_computing_cell_refinement 'Bruker SMART'
_computing_data_collection 'Bruker SMART'
_computing_data_reduction 'Bruker SAINT'
_computing_publication_material 'SHELXL-2014/7 (Sheldrick, 2014)'
_computing_structure_refinement 'SHELXL-2014/7 (Sheldrick, 2014)'
_computing_structure_solution 'SHELXT 2014/5 (Sheldrick, 2014)'
_diffrn_ambient_temperature 293(2)
_diffrn_measured_fraction_theta_full 0.999
_diffrn_measured_fraction_theta_max 0.901
_diffrn_measurement_device_type 'CCD area detector'
_diffrn_measurement_method 'phi and omega scans'
_diffrn_radiation_type MoK\a
_diffrn_radiation_wavelength 0.71073
_diffrn_reflns_av_R_equivalents 0.0363
_diffrn_reflns_av_unetI/netI 0.0493
_diffrn_reflns_Laue_measured_fraction_full 0.999
_diffrn_reflns_Laue_measured_fraction_max 0.901
_diffrn_reflns_limit_h_max 8
_diffrn_reflns_limit_h_min -17
_diffrn_reflns_limit_k_max 15
_diffrn_reflns_limit_k_min -15
_diffrn_reflns_limit_l_max 15
_diffrn_reflns_limit_l_min -15
_diffrn_reflns_number 6173
_diffrn_reflns_point_group_measured_fraction_full 0.999
_diffrn_reflns_point_group_measured_fraction_max 0.901
_diffrn_reflns_theta_full 25.242
_diffrn_reflns_theta_max 28.456
_diffrn_reflns_theta_min 2.204
_diffrn_source 'sealed tube'
_exptl_absorpt_coefficient_mu 1.414
_exptl_absorpt_correction_T_max 0.765
_exptl_absorpt_correction_T_min 0.538
_exptl_absorpt_correction_type multi-scan
_exptl_absorpt_process_details SADABS
_exptl_crystal_colour reddish-brown?
_exptl_crystal_density_diffrn 1.573
_exptl_crystal_description block
_exptl_crystal_F_000 984
_exptl_crystal_size_max 0.500
_exptl_crystal_size_mid 0.400
_exptl_crystal_size_min 0.200
_refine_diff_density_max 0.601
_refine_diff_density_min -0.524
_refine_diff_density_rms 0.105
_refine_ls_extinction_method none
_refine_ls_goodness_of_fit_ref 0.921
_refine_ls_hydrogen_treatment constr
_refine_ls_matrix_type full
_refine_ls_number_parameters 91
_refine_ls_number_reflns 2384
_refine_ls_number_restraints 0
_refine_ls_restrained_S_all 0.921
_refine_ls_R_factor_all 0.0532
_refine_ls_R_factor_gt 0.0373
_refine_ls_shift/su_max 0.000
_refine_ls_shift/su_mean 0.000
_refine_ls_structure_factor_coef Fsqd
_refine_ls_weighting_details 'w=1/[\s^2^(Fo^2^)+(0.0561P)^2^] where P=(Fo^2^+2Fc^2^)/3'
_refine_ls_weighting_scheme calc
_refine_ls_wR_factor_gt 0.0945
_refine_ls_wR_factor_ref 0.0975
_reflns_Friedel_coverage 0.000
_reflns_number_gt 1617
_reflns_number_total 2384
_reflns_threshold_expression 'I > 2\s(I)'
_cod_data_source_file 33_37_1.txt
_cod_data_source_block ydkr
_cod_database_code 1551591
_shelx_shelxl_version_number 2014/7
_shelx_space_group_comment
;
The symmetry employed for this shelxl refinement is uniquely defined
by the following loop, which should always be used as a source of
symmetry information in preference to the above space-group names.
They are only intended as comments.
;
_shelx_estimated_absorpt_t_min 0.538
_shelx_estimated_absorpt_t_max 0.765

loop_
_space_group_symop_operation_xyz
'x, y, z'
'-x, y, -z+1/2'
'x+1/2, y+1/2, z'
'-x+1/2, y+1/2, -z+1/2'
'-x, -y, -z'
'x, -y, z-1/2'
'-x+1/2, -y+1/2, -z'
'x+1/2, -y+1/2, z-1/2'

loop_
_atom_site_label
_atom_site_type_symbol
_atom_site_fract_x
_atom_site_fract_y
_atom_site_fract_z
_atom_site_U_iso_or_equiv
_atom_site_adp_type
_atom_site_occupancy
_atom_site_site_symmetry_order
_atom_site_calc_flag
_atom_site_refinement_flags_posn
_atom_site_refinement_flags_adp
Mo1 Mo 0.41283(2) 0.48925(3) 0.27101(2) 0.04439(15) Uani 1 1 d . .
S1 S 0.24271(10) 0.47541(16) 0.16332(12) 0.0914(5) Uani 1 1 d . .
O1 O 0.53694(19) 0.4501(2) 0.3632(2) 0.0475(6) Uani 1 1 d . .
O2 O 0.3947(2) 0.6222(2) 0.2797(3) 0.0716(9) Uani 1 1 d . .
N1 N 0.3733(3) 0.3052(3) 0.2783(3) 0.0750(12) Uani 1 1 d . .
H1A H 0.4339 0.2641 0.2857 0.090 Uiso 1 1 calc R U
N2 N 0.3583(3) 0.4640(3) 0.4315(3) 0.0605(9) Uani 1 1 d . .
H2A H 0.3933 0.5040 0.4845 0.073 Uiso 1 1 calc R U
H2B H 0.2969 0.4861 0.4231 0.073 Uiso 1 1 calc R U
C1 C 0.2253(7) 0.3385(7) 0.1356(5) 0.140(4) Uani 1 1 d . .
H1B H 0.1735 0.3134 0.1726 0.168 Uiso 1 1 calc R U
H1C H 0.2038 0.3294 0.0558 0.168 Uiso 1 1 calc R U
C2 C 0.3092(6) 0.2720(6) 0.1698(6) 0.130(3) Uani 1 1 d . .
H2C H 0.3481 0.2723 0.1111 0.156 Uiso 1 1 calc R U
H2D H 0.2875 0.1990 0.1777 0.156 Uiso 1 1 calc R U
C3 C 0.3280(6) 0.2810(6) 0.3753(6) 0.147(3) Uani 1 1 d . .
H3A H 0.2581 0.2885 0.3548 0.177 Uiso 1 1 calc R U
H3B H 0.3421 0.2074 0.3982 0.177 Uiso 1 1 calc R U
C4 C 0.3634(5) 0.3521(5) 0.4679(4) 0.095(2) Uani 1 1 d . .
H4A H 0.4302 0.3339 0.4989 0.115 Uiso 1 1 calc R U
H4B H 0.3247 0.3425 0.5260 0.115 Uiso 1 1 calc R U

loop_
_atom_site_aniso_label
_atom_site_aniso_U_11
_atom_site_aniso_U_22
_atom_site_aniso_U_33
_atom_site_aniso_U_23
_atom_site_aniso_U_13
_atom_site_aniso_U_12
Mo1 0.0466(2) 0.0560(2) 0.03331(19) -0.00225(15) 0.01467(14) -0.00192(16)
S1 0.0543(7) 0.1626(15) 0.0568(7) 0.0042(8) 0.0085(6) -0.0139(8)
O1 0.0524(16) 0.0585(16) 0.0341(13) 0.0006(12) 0.0145(12) 0.0005(13)
O2 0.084(2) 0.061(2) 0.075(2) -0.0012(15) 0.0300(19) 0.0198(16)
N1 0.100(3) 0.075(3) 0.056(2) -0.0114(18) 0.034(2) -0.034(2)
N2 0.053(2) 0.094(3) 0.0381(18) -0.0089(18) 0.0183(16) -0.0155(19)
C1 0.175(9) 0.182(9) 0.055(4) -0.005(4) -0.001(5) -0.072(7)
C2 0.166(8) 0.113(6) 0.107(6) -0.041(5) 0.016(5) -0.069(6)
C3 0.249(10) 0.115(6) 0.104(5) -0.010(4) 0.104(6) -0.072(6)
C4 0.135(5) 0.113(5) 0.041(3) 0.003(3) 0.022(3) -0.062(4)

loop_
_atom_type_symbol
_atom_type_description
_atom_type_scat_dispersion_real
_atom_type_scat_dispersion_imag
_atom_type_scat_source
C C 0.0033 0.0016 'International Tables Vol C Tables 4.2.6.8 and 6.1.1.4'
H H 0.0000 0.0000 'International Tables Vol C Tables 4.2.6.8 and 6.1.1.4'
N N 0.0061 0.0033 'International Tables Vol C Tables 4.2.6.8 and 6.1.1.4'
O O 0.0106 0.0060 'International Tables Vol C Tables 4.2.6.8 and 6.1.1.4'
S S 0.1246 0.1234 'International Tables Vol C Tables 4.2.6.8 and 6.1.1.4'
Mo Mo -1.6832 0.6857 'International Tables Vol C Tables 4.2.6.8 and 6.1.1.4'

loop_
_geom_angle_atom_site_label_1
_geom_angle_atom_site_label_2
_geom_angle_atom_site_label_3
_geom_angle
_geom_angle_site_symmetry_1
_geom_angle_site_symmetry_3
O2 Mo1 O1 112.32(13) . 2_655
O2 Mo1 O1 109.79(14) . .
O1 Mo1 O1 90.23(11) 2_655 .
O2 Mo1 N2 90.33(15) . .
O1 Mo1 N2 157.33(14) 2_655 .
O1 Mo1 N2 82.42(12) . .
O2 Mo1 N1 156.11(17) . .
O1 Mo1 N1 84.77(12) 2_655 .
O1 Mo1 N1 85.73(14) . .
N2 Mo1 N1 73.36(14) . .
O2 Mo1 S1 87.76(12) . .
O1 Mo1 S1 89.61(9) 2_655 .
O1 Mo1 S1 161.00(10) . .
N2 Mo1 S1 90.53(10) . .
N1 Mo1 S1 75.34(13) . .
O2 Mo1 Mo1 99.82(11) . 2_655
O1 Mo1 Mo1 48.83(8) 2_655 2_655
O1 Mo1 Mo1 48.61(7) . 2_655
N2 Mo1 Mo1 130.64(10) . 2_655
N1 Mo1 Mo1 104.04(11) . 2_655
S1 Mo1 Mo1 137.62(4) . 2_655
C1 S1 Mo1 104.7(3) . .
Mo1 O1 Mo1 82.57(10) 2_655 .
C3 N1 C2 111.8(5) . .
C3 N1 Mo1 111.5(3) . .
C2 N1 Mo1 109.8(4) . .
C3 N1 H1A 107.9 . .
C2 N1 H1A 107.9 . .
Mo1 N1 H1A 107.9 . .
C4 N2 Mo1 113.0(3) . .
C4 N2 H2A 109.0 . .
Mo1 N2 H2A 109.0 . .
C4 N2 H2B 109.0 . .
Mo1 N2 H2B 109.0 . .
H2A N2 H2B 107.8 . .
C2 C1 S1 115.4(6) . .
C2 C1 H1B 108.4 . .
S1 C1 H1B 108.4 . .
C2 C1 H1C 108.4 . .
S1 C1 H1C 108.4 . .
H1B C1 H1C 107.5 . .
C1 C2 N1 115.0(6) . .
C1 C2 H2C 108.5 . .
N1 C2 H2C 108.5 . .
C1 C2 H2D 108.5 . .
N1 C2 H2D 108.5 . .
H2C C2 H2D 107.5 . .
C4 C3 N1 111.3(5) . .
C4 C3 H3A 109.4 . .
N1 C3 H3A 109.4 . .
C4 C3 H3B 109.4 . .
N1 C3 H3B 109.4 . .
H3A C3 H3B 108.0 . .
C3 C4 N2 110.9(5) . .
C3 C4 H4A 109.5 . .
N2 C4 H4A 109.5 . .
C3 C4 H4B 109.5 . .
N2 C4 H4B 109.5 . .
H4A C4 H4B 108.0 . .

loop_
_geom_bond_atom_site_label_1
_geom_bond_atom_site_label_2
_geom_bond_distance
_geom_bond_site_symmetry_2
Mo1 O2 1.684(3) .
Mo1 O1 1.948(2) 2_655
Mo1 O1 1.955(3) .
Mo1 N2 2.238(3) .
Mo1 N1 2.367(4) .
Mo1 S1 2.5111(15) .
Mo1 Mo1 2.5754(8) 2_655
S1 C1 1.749(8) .
O1 Mo1 1.948(2) 2_655
N1 C3 1.464(6) .
N1 C2 1.516(7) .
N1 H1A 0.9800 .
N2 C4 1.463(6) .
N2 H2A 0.8900 .
N2 H2B 0.8900 .
C1 C2 1.437(9) .
C1 H1B 0.9700 .
C1 H1C 0.9700 .
C2 H2C 0.9700 .
C2 H2D 0.9700 .
C3 C4 1.449(8) .
C3 H3A 0.9700 .
C3 H3B 0.9700 .
C4 H4A 0.9700 .
C4 H4B 0.9700 .

loop_
_geom_torsion_atom_site_label_1
_geom_torsion_atom_site_label_2
_geom_torsion_atom_site_label_3
_geom_torsion_atom_site_label_4
_geom_torsion
Mo1 S1 C1 C2 -4.9(7)
S1 C1 C2 N1 36.7(9)
C3 N1 C2 C1 72.7(8)
Mo1 N1 C2 C1 -51.6(7)
C2 N1 C3 C4 -153.8(7)
Mo1 N1 C3 C4 -30.5(8)
N1 C3 C4 N2 49.6(9)
Mo1 N2 C4 C3 -44.9(6)
